data_7158422
loop_
_publ_author_name
'Meng, Fan-Jie'
'Shao, Bing-Ru'
'Velopolcek, Maria K.'
'Guo, Xuan'
'Feng, Guang-Shou'
'Shi, Lei'

_publ_section_title
;
 Redox deracemization of phosphonate-substituted dihydropyrimidines.
;
_journal_issue 48
_journal_name_full 'Organic &amp; biomolecular chemistry'
_journal_page_first 10570
_journal_page_last 10574
_journal_paper_doi 10.1039/d1ob02079j
_journal_volume 19
_journal_year 2021
_chemical_absolute_configuration ad
_chemical_formula_sum 'C21 H29 N2 O6 P'
_chemical_formula_weight 436.43
_space_group_crystal_system monoclinic
_space_group_IT_number 4
_space_group_name_Hall 'P 2yb'
_space_group_name_H-M_alt 'P 1 21 1'
_atom_sites_solution_hydrogens geom
_audit_creation_method SHELXL-2013
_audit_update_record
;
2021-04-26 deposited with the CCDC.	2021-11-26 downloaded from the CCDC.
;
_cell_angle_alpha 90
_cell_angle_beta 94.7660(10)
_cell_angle_gamma 90
_cell_formula_units_Z 2
_cell_length_a 8.9945(2)
_cell_length_b 8.9870(2)
_cell_length_c 14.4355(3)
_cell_measurement_reflns_used 9958
_cell_measurement_temperature 293(2)
_cell_measurement_theta_max 54.278
_cell_measurement_theta_min 4.544
_cell_volume 1162.84(4)
_computing_cell_refinement 'Bruker SAINT'
_computing_data_collection 'Bruker APEX2'
_computing_data_reduction 'Bruker SAINT'
_computing_molecular_graphics 'Bruker SHELXTL'
_computing_publication_material 'Bruker SHELXTL'
_computing_structure_refinement 'SHELXL-2013 (Sheldrick, 2013)'
_computing_structure_solution 'SHELXS-97 (Sheldrick 2008)'
_diffrn_ambient_temperature 293(2)
_diffrn_measured_fraction_theta_full 0.990
_diffrn_measured_fraction_theta_max 0.991
_diffrn_measurement_device_type 'Bruker APEX-II CCD'
_diffrn_measurement_method '\f and \w scans'
_diffrn_radiation_type MoK\a
_diffrn_radiation_wavelength 0.71073
_diffrn_reflns_av_R_equivalents 0.0261
_diffrn_reflns_av_unetI/netI 0.0247
_diffrn_reflns_Laue_measured_fraction_full 0.990
_diffrn_reflns_Laue_measured_fraction_max 0.991
_diffrn_reflns_limit_h_max 10
_diffrn_reflns_limit_h_min -11
_diffrn_reflns_limit_k_max 11
_diffrn_reflns_limit_k_min -11
_diffrn_reflns_limit_l_max 17
_diffrn_reflns_limit_l_min -17
_diffrn_reflns_number 17843
_diffrn_reflns_point_group_measured_fraction_full 0.991
_diffrn_reflns_point_group_measured_fraction_max 0.991
_diffrn_reflns_theta_full 25.242
_diffrn_reflns_theta_max 26.000
_diffrn_reflns_theta_min 2.832
_exptl_absorpt_coefficient_mu 0.155
_exptl_absorpt_correction_T_max 0.7456
_exptl_absorpt_correction_T_min 0.6811
_exptl_absorpt_correction_type multi-scan
_exptl_absorpt_process_details sadabs
_exptl_crystal_colour colorless
_exptl_crystal_density_diffrn 1.246
_exptl_crystal_description prismatic
_exptl_crystal_F_000 464
_exptl_crystal_size_max 0.200
_exptl_crystal_size_mid 0.160
_exptl_crystal_size_min 0.130
_refine_diff_density_max 0.136
_refine_diff_density_min -0.156
_refine_diff_density_rms 0.025
_refine_ls_abs_structure_details
; 
 Flack x determined using 1816 quotients [(I+)-(I-)]/[(I+)+(I-)] 
 (Parsons and Flack (2004), Acta Cryst. A60, s61). 
;
_refine_ls_abs_structure_Flack 0.02(3)
_refine_ls_extinction_coef 0.031(11)
_refine_ls_extinction_expression Fc^*^=kFc[1+0.001xFc^2^\l^3^/sin(2\q)]^-1/4^
_refine_ls_extinction_method SHELXL
_refine_ls_goodness_of_fit_ref 1.054
_refine_ls_hydrogen_treatment constr
_refine_ls_matrix_type full
_refine_ls_number_parameters 308
_refine_ls_number_reflns 4516
_refine_ls_number_restraints 71
_refine_ls_restrained_S_all 1.099
_refine_ls_R_factor_all 0.0359
_refine_ls_R_factor_gt 0.0320
_refine_ls_shift/su_max 0.002
_refine_ls_shift/su_mean 0.000
_refine_ls_structure_factor_coef Fsqd
_refine_ls_weighting_details 'w=1/[\s^2^(Fo^2^)+(0.0539P)^2^+0.0595P] where P=(Fo^2^+2Fc^2^)/3'
_refine_ls_weighting_scheme calc
_refine_ls_wR_factor_gt 0.0848
_refine_ls_wR_factor_ref 0.0888
_reflns_Friedel_coverage 0.873
_reflns_Friedel_fraction_full 0.992
_reflns_Friedel_fraction_max 0.991
_reflns_number_gt 4195
_reflns_number_total 4516
_reflns_threshold_expression 'I > 2\s(I)'
_cod_data_source_file d1ob02079j2.cif
_cod_data_source_block mo_d8v21079_0m
_cod_depositor_comments 'Adding full bibliography for 7158421--7158422.cif.'
_cod_original_sg_symbol_H-M 'P 21'
_cod_database_code 7158422
_shelx_space_group_comment
; 
The symmetry employed for this shelxl refinement is uniquely defined 
by the following loop, which should always be used as a source of 
symmetry information in preference to the above space-group names. 
They are only intended as comments. 
;
_shelx_estimated_absorpt_t_min 0.970
_shelx_estimated_absorpt_t_max 0.980
_shelxl_version_number 2013-4

loop_
_space_group_symop_operation_xyz
'x, y, z'
'-x, y+1/2, -z'

loop_
_atom_site_label
_atom_site_type_symbol
_atom_site_fract_x
_atom_site_fract_y
_atom_site_fract_z
_atom_site_U_iso_or_equiv
_atom_site_adp_type
_atom_site_occupancy
_atom_site_site_symmetry_order
_atom_site_calc_flag
_atom_site_refinement_flags_posn
_atom_site_refinement_flags_adp
_atom_site_refinement_flags_occupancy
_atom_site_disorder_assembly
_atom_site_disorder_group
P1 P 0.47863(7) 0.51662(7) 0.16992(4) 0.0454(2) Uani 1 1 d . . . . .
O1 O 0.1592(2) 0.2123(2) 0.24220(13) 0.0603(5) Uani 1 1 d . . . . .
O2 O 0.4267(2) 0.4093(2) 0.45206(14) 0.0607(5) Uani 1 1 d . . . . .
O3 O 0.0847(3) 0.5100(4) 0.03144(17) 0.0953(8) Uani 1 1 d . . . . .
O4 O 0.5217(2) 0.3841(2) 0.22432(14) 0.0577(5) Uani 1 1 d . . . . .
O5 O 0.4960(2) 0.4902(2) 0.06443(12) 0.0573(5) Uani 1 1 d . . . . .
O6 O 0.5649(2) 0.6638(2) 0.19756(13) 0.0542(5) Uani 1 1 d . . . . .
N1 N 0.2550(2) 0.4093(2) 0.32965(13) 0.0395(4) Uani 1 1 d . . . . .
N2 N 0.1863(2) 0.4373(2) 0.17143(14) 0.0449(5) Uani 1 1 d . . . . .
C1 C 0.1961(3) 0.3411(3) 0.24741(16) 0.0430(5) Uani 1 1 d . . . . .
C2 C 0.2405(2) 0.5679(3) 0.34054(16) 0.0394(5) Uani 1 1 d . . . . .
C3 C 0.2547(3) 0.6531(3) 0.26656(17) 0.0437(6) Uani 1 1 d . . . . .
C4 C 0.2824(3) 0.5710(3) 0.17782(16) 0.0445(5) Uani 1 1 d . . . . .
H4 H 0.2523 0.6359 0.1250 0.053 Uiso 1 1 calc R U . . .
C5 C 0.2291(4) 0.8176(3) 0.2584(2) 0.0635(8) Uani 1 1 d . . . . .
H5A H 0.1954 0.8548 0.3154 0.095 Uiso 1 1 calc R U . . .
H5B H 0.1549 0.8373 0.2082 0.095 Uiso 1 1 calc R U . . .
H5C H 0.3207 0.8661 0.2464 0.095 Uiso 1 1 calc R U . . .
C6 C 0.0807(3) 0.4224(4) 0.09474(19) 0.0602(7) Uani 1 1 d . . . . .
C7 C -0.0337(4) 0.3046(5) 0.0939(3) 0.0835(11) Uani 1 1 d . . . . .
H7A H 0.0119 0.2096 0.0850 0.125 Uiso 1 1 calc R U . . .
H7B H -0.1091 0.3227 0.0441 0.125 Uiso 1 1 calc R U . . .
H7C H -0.0783 0.3048 0.1520 0.125 Uiso 1 1 calc R U . . .
C8 C 0.3570(3) 0.3353(3) 0.39502(17) 0.0463(6) Uani 1 1 d . . . . .
C9 C 0.3732(4) 0.1697(3) 0.3882(3) 0.0715(9) Uani 1 1 d . . . . .
H9A H 0.2802 0.1229 0.3991 0.107 Uiso 1 1 calc R U . . .
H9B H 0.4495 0.1362 0.4339 0.107 Uiso 1 1 calc R U . . .
H9C H 0.4001 0.1438 0.3273 0.107 Uiso 1 1 calc R U . . .
C10 C 0.1971(2) 0.6155(3) 0.43318(17) 0.0428(5) Uani 1 1 d . . . . .
C11 C 0.2679(3) 0.7317(3) 0.4812(2) 0.0565(7) Uani 1 1 d . . . . .
H11 H 0.3408 0.7860 0.4539 0.068 Uiso 1 1 calc R U . . .
C12 C 0.2315(4) 0.7681(5) 0.5693(2) 0.0745(10) Uani 1 1 d . . . . .
H12 H 0.2808 0.8461 0.6011 0.089 Uiso 1 1 calc R U . . .
C13 C 0.1239(4) 0.6912(5) 0.6105(2) 0.0783(10) Uani 1 1 d . . . . .
H13 H 0.1004 0.7158 0.6701 0.094 Uiso 1 1 calc R U . . .
C14 C 0.0514(4) 0.5774(5) 0.5629(2) 0.0762(10) Uani 1 1 d . . . . .
H14 H -0.0234 0.5258 0.5901 0.091 Uiso 1 1 calc R U . . .
C15 C 0.0876(3) 0.5378(4) 0.4749(2) 0.0583(7) Uani 1 1 d . . . . .
H15 H 0.0384 0.4590 0.4438 0.070 Uiso 1 1 calc R U . . .
C16 C 0.5026(4) 0.6059(3) -0.0068(2) 0.0596(7) Uani 1 1 d . . . . .
H16 H 0.4651 0.6996 0.0171 0.072 Uiso 1 1 calc R U . . .
C17 C 0.6599(4) 0.6263(6) -0.0277(3) 0.0981(13) Uani 1 1 d . . . . .
H17A H 0.7185 0.6568 0.0276 0.147 Uiso 1 1 calc R U . . .
H17B H 0.6649 0.7012 -0.0748 0.147 Uiso 1 1 calc R U . . .
H17C H 0.6980 0.5341 -0.0496 0.147 Uiso 1 1 calc R U . . .
C18 C 0.4026(5) 0.5579(5) -0.0897(2) 0.0929(12) Uani 1 1 d . . . . .
H18A H 0.4391 0.4664 -0.1136 0.139 Uiso 1 1 calc R U . . .
H18B H 0.4013 0.6333 -0.1368 0.139 Uiso 1 1 calc R U . . .
H18C H 0.3033 0.5431 -0.0716 0.139 Uiso 1 1 calc R U . . .
C19 C 0.6642(15) 0.676(2) 0.2823(12) 0.077(2) Uani 0.5 1 d D U P A 1
H19 H 0.6293 0.6082 0.3292 0.093 Uiso 0.5 1 calc R U P A 1
C20 C 0.6555(10) 0.8339(10) 0.3170(5) 0.0940(19) Uani 0.6 1 d D U P A 1
H20A H 0.6816 0.9013 0.2693 0.141 Uiso 0.6 1 calc R U P A 1
H20B H 0.7237 0.8465 0.3712 0.141 Uiso 0.6 1 calc R U P A 1
H20C H 0.5558 0.8545 0.3324 0.141 Uiso 0.6 1 calc R U P A 1
C21 C 0.8166(9) 0.6247(13) 0.2571(6) 0.109(2) Uani 0.6 1 d D U P A 1
H21A H 0.8128 0.5207 0.2419 0.163 Uiso 0.6 1 calc R U P A 1
H21B H 0.8888 0.6408 0.3090 0.163 Uiso 0.6 1 calc R U P A 1
H21C H 0.8446 0.6804 0.2045 0.163 Uiso 0.6 1 calc R U P A 1
C19' C 0.6960(16) 0.663(2) 0.2684(11) 0.079(2) Uani 0.5 1 d D U P A 2
H19' H 0.7196 0.5583 0.2828 0.095 Uiso 0.5 1 calc R U P A 2
C20' C 0.6634(14) 0.7312(18) 0.3516(8) 0.105(3) Uani 0.4 1 d D U P A 2
H20D H 0.6289 0.8308 0.3389 0.158 Uiso 0.4 1 calc R U P A 2
H20E H 0.7517 0.7340 0.3937 0.158 Uiso 0.4 1 calc R U P A 2
H20F H 0.5872 0.6756 0.3791 0.158 Uiso 0.4 1 calc R U P A 2
C21' C 0.8284(11) 0.7279(16) 0.2250(8) 0.095(3) Uani 0.4 1 d D U P A 2
H21D H 0.8037 0.8257 0.2018 0.142 Uiso 0.4 1 calc R U P A 2
H21E H 0.8538 0.6655 0.1747 0.142 Uiso 0.4 1 calc R U P A 2
H21F H 0.9117 0.7339 0.2709 0.142 Uiso 0.4 1 calc R U P A 2

loop_
_atom_site_aniso_label
_atom_site_aniso_U_11
_atom_site_aniso_U_22
_atom_site_aniso_U_33
_atom_site_aniso_U_23
_atom_site_aniso_U_13
_atom_site_aniso_U_12
P1 0.0513(3) 0.0431(3) 0.0430(3) 0.0021(3) 0.0114(2) -0.0023(3)
O1 0.0789(13) 0.0442(11) 0.0573(11) -0.0069(9) 0.0038(9) -0.0199(9)
O2 0.0646(12) 0.0560(11) 0.0584(11) -0.0110(9) -0.0136(9) 0.0110(9)
O3 0.1027(18) 0.1052(19) 0.0716(14) 0.0276(16) -0.0313(12) -0.0209(17)
O4 0.0631(11) 0.0515(11) 0.0603(11) 0.0117(9) 0.0148(9) 0.0086(9)
O5 0.0803(12) 0.0468(11) 0.0473(9) 0.0010(8) 0.0204(8) -0.0020(9)
O6 0.0546(11) 0.0527(11) 0.0548(10) 0.0011(8) 0.0019(8) -0.0104(8)
N1 0.0457(10) 0.0347(10) 0.0383(10) -0.0022(8) 0.0046(8) -0.0025(8)
N2 0.0495(11) 0.0435(11) 0.0414(10) -0.0028(9) 0.0018(8) -0.0063(9)
C1 0.0454(12) 0.0406(13) 0.0434(12) -0.0054(10) 0.0054(10) -0.0039(10)
C2 0.0352(10) 0.0364(11) 0.0466(12) -0.0056(10) 0.0036(9) -0.0010(9)
C3 0.0419(12) 0.0391(13) 0.0507(13) -0.0040(11) 0.0080(10) -0.0029(10)
C4 0.0528(13) 0.0387(11) 0.0423(12) 0.0028(10) 0.0056(10) -0.0038(10)
C5 0.078(2) 0.0366(14) 0.077(2) 0.0019(13) 0.0163(16) 0.0044(13)
C6 0.0623(17) 0.0647(18) 0.0514(15) -0.0015(14) -0.0089(12) -0.0012(14)
C7 0.075(2) 0.089(3) 0.081(2) -0.008(2) -0.0249(17) -0.0202(19)
C8 0.0478(13) 0.0451(14) 0.0463(13) -0.0005(11) 0.0055(11) 0.0029(11)
C9 0.082(2) 0.0426(15) 0.087(2) 0.0058(15) -0.0107(17) 0.0020(14)
C10 0.0366(11) 0.0454(13) 0.0469(12) -0.0062(10) 0.0062(9) 0.0041(10)
C11 0.0490(14) 0.0579(16) 0.0635(16) -0.0206(14) 0.0096(11) 0.0006(12)
C12 0.0691(19) 0.083(2) 0.072(2) -0.0348(18) 0.0067(16) 0.0116(18)
C13 0.083(2) 0.094(3) 0.0600(18) -0.0183(18) 0.0211(16) 0.023(2)
C14 0.0687(19) 0.091(2) 0.074(2) 0.0072(19) 0.0343(16) 0.0125(18)
C15 0.0505(14) 0.0614(18) 0.0648(15) -0.0039(14) 0.0158(12) -0.0046(13)
C16 0.0822(18) 0.0484(15) 0.0505(14) 0.0080(12) 0.0186(13) 0.0016(14)
C17 0.090(3) 0.121(3) 0.087(2) 0.036(2) 0.035(2) -0.004(2)
C18 0.126(3) 0.092(3) 0.0585(18) 0.0147(19) -0.0009(19) -0.007(2)
C19 0.070(5) 0.094(4) 0.065(4) 0.002(3) -0.013(3) -0.020(4)
C20 0.104(4) 0.101(4) 0.073(4) -0.021(3) -0.012(3) -0.024(4)
C21 0.074(4) 0.127(5) 0.121(5) 0.004(4) -0.013(4) 0.000(4)
C19' 0.069(5) 0.096(4) 0.070(4) 0.006(3) -0.015(4) -0.017(4)
C20' 0.095(5) 0.135(6) 0.084(5) -0.017(5) -0.003(5) -0.016(6)
C21' 0.059(4) 0.129(6) 0.096(5) 0.008(5) 0.003(4) -0.015(5)

loop_
_atom_type_symbol
_atom_type_description
_atom_type_scat_dispersion_real
_atom_type_scat_dispersion_imag
_atom_type_scat_source
C C 0.0033 0.0016 'International Tables Vol C Tables 4.2.6.8 and 6.1.1.4'
H H 0.0000 0.0000 'International Tables Vol C Tables 4.2.6.8 and 6.1.1.4'
N N 0.0061 0.0033 'International Tables Vol C Tables 4.2.6.8 and 6.1.1.4'
O O 0.0106 0.0060 'International Tables Vol C Tables 4.2.6.8 and 6.1.1.4'
P P 0.1023 0.0942 'International Tables Vol C Tables 4.2.6.8 and 6.1.1.4'

loop_
_geom_angle_atom_site_label_1
_geom_angle_atom_site_label_2
_geom_angle_atom_site_label_3
_geom_angle
_geom_angle_site_symmetry_1
_geom_angle_site_symmetry_3
_geom_angle_publ_flag
O4 P1 O5 110.88(11) . . ?
O4 P1 O6 116.57(11) . . ?
O5 P1 O6 106.78(10) . . ?
O4 P1 C4 113.25(11) . . ?
O5 P1 C4 105.94(11) . . ?
O6 P1 C4 102.54(11) . . ?
C16 O5 P1 126.05(18) . . ?
C19 O6 P1 122.1(8) . . ?
C19' O6 P1 120.9(8) . . ?
C1 N1 C8 122.3(2) . . ?
C1 N1 C2 119.6(2) . . ?
C8 N1 C2 116.7(2) . . ?
C1 N2 C6 123.7(2) . . ?
C1 N2 C4 117.18(19) . . ?
C6 N2 C4 118.7(2) . . ?
O1 C1 N2 123.2(2) . . ?
O1 C1 N1 123.8(2) . . ?
N2 C1 N1 113.0(2) . . ?
C3 C2 N1 117.8(2) . . ?
C3 C2 C10 127.4(2) . . ?
N1 C2 C10 114.6(2) . . ?
C2 C3 C5 127.4(2) . . ?
C2 C3 C4 115.6(2) . . ?
C5 C3 C4 116.7(2) . . ?
N2 C4 C3 108.19(18) . . ?
N2 C4 P1 109.79(16) . . ?
C3 C4 P1 113.97(17) . . ?
N2 C4 H4 108.2 . . ?
C3 C4 H4 108.2 . . ?
P1 C4 H4 108.2 . . ?
C3 C5 H5A 109.5 . . ?
C3 C5 H5B 109.5 . . ?
H5A C5 H5B 109.5 . . ?
C3 C5 H5C 109.5 . . ?
H5A C5 H5C 109.5 . . ?
H5B C5 H5C 109.5 . . ?
O3 C6 N2 118.2(3) . . ?
O3 C6 C7 121.7(3) . . ?
N2 C6 C7 120.1(3) . . ?
C6 C7 H7A 109.5 . . ?
C6 C7 H7B 109.5 . . ?
H7A C7 H7B 109.5 . . ?
C6 C7 H7C 109.5 . . ?
H7A C7 H7C 109.5 . . ?
H7B C7 H7C 109.5 . . ?
O2 C8 N1 117.9(2) . . ?
O2 C8 C9 123.3(3) . . ?
N1 C8 C9 118.7(2) . . ?
C8 C9 H9A 109.5 . . ?
C8 C9 H9B 109.5 . . ?
H9A C9 H9B 109.5 . . ?
C8 C9 H9C 109.5 . . ?
H9A C9 H9C 109.5 . . ?
H9B C9 H9C 109.5 . . ?
C11 C10 C15 118.6(2) . . ?
C11 C10 C2 121.7(2) . . ?
C15 C10 C2 119.7(2) . . ?
C12 C11 C10 120.5(3) . . ?
C12 C11 H11 119.7 . . ?
C10 C11 H11 119.7 . . ?
C13 C12 C11 120.9(3) . . ?
C13 C12 H12 119.6 . . ?
C11 C12 H12 119.6 . . ?
C12 C13 C14 119.1(3) . . ?
C12 C13 H13 120.4 . . ?
C14 C13 H13 120.4 . . ?
C13 C14 C15 121.0(3) . . ?
C13 C14 H14 119.5 . . ?
C15 C14 H14 119.5 . . ?
C14 C15 C10 120.0(3) . . ?
C14 C15 H15 120.0 . . ?
C10 C15 H15 120.0 . . ?
O5 C16 C17 109.0(3) . . ?
O5 C16 C18 107.4(3) . . ?
C17 C16 C18 113.1(3) . . ?
O5 C16 H16 109.1 . . ?
C17 C16 H16 109.1 . . ?
C18 C16 H16 109.1 . . ?
C16 C17 H17A 109.5 . . ?
C16 C17 H17B 109.5 . . ?
H17A C17 H17B 109.5 . . ?
C16 C17 H17C 109.5 . . ?
H17A C17 H17C 109.5 . . ?
H17B C17 H17C 109.5 . . ?
C16 C18 H18A 109.5 . . ?
C16 C18 H18B 109.5 . . ?
H18A C18 H18B 109.5 . . ?
C16 C18 H18C 109.5 . . ?
H18A C18 H18C 109.5 . . ?
H18B C18 H18C 109.5 . . ?
O6 C19 C20 107.6(12) . . ?
O6 C19 C21 106.2(9) . . ?
C20 C19 C21 115.9(12) . . ?
O6 C19 H19 109.0 . . ?
C20 C19 H19 109.0 . . ?
C21 C19 H19 109.0 . . ?
C19 C20 H20A 109.5 . . ?
C19 C20 H20B 109.5 . . ?
H20A C20 H20B 109.5 . . ?
C19 C20 H20C 109.5 . . ?
H20A C20 H20C 109.5 . . ?
H20B C20 H20C 109.5 . . ?
C19 C21 H21A 109.5 . . ?
C19 C21 H21B 109.5 . . ?
H21A C21 H21B 109.5 . . ?
C19 C21 H21C 109.5 . . ?
H21A C21 H21C 109.5 . . ?
H21B C21 H21C 109.5 . . ?
C20' C19' O6 111.9(11) . . ?
C20' C19' C21' 114.4(15) . . ?
O6 C19' C21' 108.5(12) . . ?
C20' C19' H19' 107.2 . . ?
O6 C19' H19' 107.2 . . ?
C21' C19' H19' 107.2 . . ?
C19' C20' H20D 109.5 . . ?
C19' C20' H20E 109.5 . . ?
H20D C20' H20E 109.5 . . ?
C19' C20' H20F 109.5 . . ?
H20D C20' H20F 109.5 . . ?
H20E C20' H20F 109.5 . . ?
C19' C21' H21D 109.5 . . ?
C19' C21' H21E 109.5 . . ?
H21D C21' H21E 109.5 . . ?
C19' C21' H21F 109.5 . . ?
H21D C21' H21F 109.5 . . ?
H21E C21' H21F 109.5 . . ?

loop_
_geom_bond_atom_site_label_1
_geom_bond_atom_site_label_2
_geom_bond_distance
_geom_bond_site_symmetry_2
_geom_bond_publ_flag
P1 O4 1.461(2) . ?
P1 O5 1.5619(17) . ?
P1 O6 1.568(2) . ?
P1 C4 1.844(3) . ?
O1 C1 1.205(3) . ?
O2 C8 1.195(3) . ?
O3 C6 1.209(4) . ?
O5 C16 1.467(3) . ?
O6 C19 1.457(17) . ?
O6 C19' 1.495(17) . ?
N1 C1 1.400(3) . ?
N1 C8 1.425(3) . ?
N1 C2 1.441(3) . ?
N2 C1 1.394(3) . ?
N2 C6 1.404(3) . ?
N2 C4 1.478(3) . ?
C2 C3 1.329(3) . ?
C2 C10 1.487(3) . ?
C3 C5 1.499(4) . ?
C3 C4 1.517(3) . ?
C4 H4 0.9800 . ?
C5 H5A 0.9600 . ?
C5 H5B 0.9600 . ?
C5 H5C 0.9600 . ?
C6 C7 1.475(5) . ?
C7 H7A 0.9600 . ?
C7 H7B 0.9600 . ?
C7 H7C 0.9600 . ?
C8 C9 1.500(4) . ?
C9 H9A 0.9600 . ?
C9 H9B 0.9600 . ?
C9 H9C 0.9600 . ?
C10 C11 1.379(4) . ?
C10 C15 1.386(4) . ?
C11 C12 1.379(4) . ?
C11 H11 0.9300 . ?
C12 C13 1.364(5) . ?
C12 H12 0.9300 . ?
C13 C14 1.367(5) . ?
C13 H13 0.9300 . ?
C14 C15 1.384(4) . ?
C14 H14 0.9300 . ?
C15 H15 0.9300 . ?
C16 C17 1.482(5) . ?
C16 C18 1.499(5) . ?
C16 H16 0.9800 . ?
C17 H17A 0.9600 . ?
C17 H17B 0.9600 . ?
C17 H17C 0.9600 . ?
C18 H18A 0.9600 . ?
C18 H18B 0.9600 . ?
C18 H18C 0.9600 . ?
C19 C20 1.511(17) . ?
C19 C21 1.518(14) . ?
C19 H19 0.9800 . ?
C20 H20A 0.9600 . ?
C20 H20B 0.9600 . ?
C20 H20C 0.9600 . ?
C21 H21A 0.9600 . ?
C21 H21B 0.9600 . ?
C21 H21C 0.9600 . ?
C19' C20' 1.403(17) . ?
C19' C21' 1.509(15) . ?
C19' H19' 0.9800 . ?
C20' H20D 0.9600 . ?
C20' H20E 0.9600 . ?
C20' H20F 0.9600 . ?
C21' H21D 0.9600 . ?
C21' H21E 0.9600 . ?
C21' H21F 0.9600 . ?

loop_
_geom_torsion_atom_site_label_1
_geom_torsion_atom_site_label_2
_geom_torsion_atom_site_label_3
_geom_torsion_atom_site_label_4
_geom_torsion
_geom_torsion_site_symmetry_1
_geom_torsion_site_symmetry_2
_geom_torsion_site_symmetry_3
_geom_torsion_site_symmetry_4
_geom_torsion_publ_flag
O4 P1 O5 C16 -162.5(2) . . . . ?
O6 P1 O5 C16 -34.6(2) . . . . ?
C4 P1 O5 C16 74.2(2) . . . . ?
O4 P1 O6 C19 -10.3(6) . . . . ?
O5 P1 O6 C19 -134.9(6) . . . . ?
C4 P1 O6 C19 114.0(6) . . . . ?
O4 P1 O6 C19' 7.0(6) . . . . ?
O5 P1 O6 C19' -117.6(6) . . . . ?
C4 P1 O6 C19' 131.3(6) . . . . ?
C6 N2 C1 O1 28.7(4) . . . . ?
C4 N2 C1 O1 -158.2(2) . . . . ?
C6 N2 C1 N1 -152.2(2) . . . . ?
C4 N2 C1 N1 20.9(3) . . . . ?
C8 N1 C1 O1 39.0(4) . . . . ?
C2 N1 C1 O1 -155.1(3) . . . . ?
C8 N1 C1 N2 -140.1(2) . . . . ?
C2 N1 C1 N2 25.8(3) . . . . ?
C1 N1 C2 C3 -38.2(3) . . . . ?
C8 N1 C2 C3 128.5(2) . . . . ?
C1 N1 C2 C10 136.6(2) . . . . ?
C8 N1 C2 C10 -56.7(3) . . . . ?
N1 C2 C3 C5 173.4(2) . . . . ?
C10 C2 C3 C5 -0.7(4) . . . . ?
N1 C2 C3 C4 1.0(3) . . . . ?
C10 C2 C3 C4 -173.0(2) . . . . ?
C1 N2 C4 C3 -53.6(3) . . . . ?
C6 N2 C4 C3 119.8(3) . . . . ?
C1 N2 C4 P1 71.3(2) . . . . ?
C6 N2 C4 P1 -115.2(2) . . . . ?
C2 C3 C4 N2 40.9(3) . . . . ?
C5 C3 C4 N2 -132.3(2) . . . . ?
C2 C3 C4 P1 -81.5(2) . . . . ?
C5 C3 C4 P1 105.3(2) . . . . ?
O4 P1 C4 N2 -42.7(2) . . . . ?
O5 P1 C4 N2 79.04(17) . . . . ?
O6 P1 C4 N2 -169.18(16) . . . . ?
O4 P1 C4 C3 78.8(2) . . . . ?
O5 P1 C4 C3 -159.42(16) . . . . ?
O6 P1 C4 C3 -47.64(19) . . . . ?
C1 N2 C6 O3 -178.1(3) . . . . ?
C4 N2 C6 O3 8.9(4) . . . . ?
C1 N2 C6 C7 3.5(4) . . . . ?
C4 N2 C6 C7 -169.5(3) . . . . ?
C1 N1 C8 O2 163.9(2) . . . . ?
C2 N1 C8 O2 -2.4(3) . . . . ?
C1 N1 C8 C9 -15.3(4) . . . . ?
C2 N1 C8 C9 178.4(3) . . . . ?
C3 C2 C10 C11 -51.3(4) . . . . ?
N1 C2 C10 C11 134.5(2) . . . . ?
C3 C2 C10 C15 131.7(3) . . . . ?
N1 C2 C10 C15 -42.5(3) . . . . ?
C15 C10 C11 C12 0.8(4) . . . . ?
C2 C10 C11 C12 -176.2(3) . . . . ?
C10 C11 C12 C13 -0.6(5) . . . . ?
C11 C12 C13 C14 -0.4(6) . . . . ?
C12 C13 C14 C15 1.3(5) . . . . ?
C13 C14 C15 C10 -1.1(5) . . . . ?
C11 C10 C15 C14 0.0(4) . . . . ?
C2 C10 C15 C14 177.1(3) . . . . ?
P1 O5 C16 C17 102.3(3) . . . . ?
P1 O5 C16 C18 -134.8(3) . . . . ?
C19' O6 C19 C20 123(7) . . . . ?
P1 O6 C19 C20 -147.2(8) . . . . ?
C19' O6 C19 C21 -2(5) . . . . ?
P1 O6 C19 C21 88.1(12) . . . . ?
C19 O6 C19' C20' -10(5) . . . . ?
P1 O6 C19' C20' -109.2(15) . . . . ?
C19 O6 C19' C21' -137(7) . . . . ?
P1 O6 C19' C21' 123.5(12) . . . . ?
